data_4517786
loop_
_publ_author_name
'Mbugua, Simon N.'
'Sibuyi, Nicole R. S.'
'Njenga, Lydia W.'
'Odhiambo, Ruth A.'
'Wandiga, Shem O.'
'Meyer, Mervin'
'Lalancette, Roger A.'
'Onani, Martin O.'

_publ_section_title
;
 New Palladium(II) and Platinum(II) Complexes Based on Pyrrole Schiff
 Bases: Synthesis, Characterization, X-ray Structure, and Anticancer
 Activity
;
_journal_issue 25
_journal_name_full 'ACS Omega'
_journal_page_first 14942
_journal_page_last 14954
_journal_paper_doi 10.1021/acsomega.0c00360
_journal_volume 5
_journal_year 2020
_chemical_formula_moiety 'C14 H18 Cl2 N2 O Pt S'
_chemical_formula_sum 'C14 H18 Cl2 N2 O Pt S'
_chemical_formula_weight 528.34
_space_group_crystal_system monoclinic
_space_group_IT_number 14
_space_group_name_Hall '-P 2ybc'
_space_group_name_H-M_alt 'P 1 21/c 1'
_atom_sites_solution_hydrogens mixed
_atom_sites_solution_primary direct
_atom_sites_solution_secondary difmap
_audit_creation_method SHELXL-2016/6
_cell_angle_alpha 90
_cell_angle_beta 94.229(1)
_cell_angle_gamma 90
_cell_formula_units_Z 4
_cell_length_a 8.0734(1)
_cell_length_b 18.0661(3)
_cell_length_c 11.5367(2)
_cell_measurement_reflns_used 9916
_cell_measurement_temperature 100(2)
_cell_measurement_theta_max 68.60
_cell_measurement_theta_min 4.56
_cell_volume 1678.10(5)
_computing_cell_refinement 'APEX 2'
_computing_data_collection 'APEX 2 (Bruker, 2006)'
_computing_data_reduction 'SAINT (Bruker, 2005)'
_computing_molecular_graphics SHELXTL
_computing_publication_material SHELXTL
_computing_structure_refinement 'SHELXL-2014/7 (Sheldrick, 2014)'
_computing_structure_solution 'SHELXL-2014/7 (Sheldrick, 2014)'
_diffrn_ambient_temperature 100(2)
_diffrn_measured_fraction_theta_full 0.973
_diffrn_measured_fraction_theta_max 0.959
_diffrn_measurement_device_type 'Bruker SMART CCD Apex-II area-detector'
_diffrn_measurement_method '\f and \w'
_diffrn_radiation_monochromator graphite
_diffrn_radiation_source 'fine-focus sealed tube'
_diffrn_radiation_type CuK\a
_diffrn_radiation_wavelength 1.54178
_diffrn_reflns_av_R_equivalents 0.0318
_diffrn_reflns_av_unetI/netI 0.0197
_diffrn_reflns_Laue_measured_fraction_full 0.973
_diffrn_reflns_Laue_measured_fraction_max 0.959
_diffrn_reflns_limit_h_max 9
_diffrn_reflns_limit_h_min -9
_diffrn_reflns_limit_k_max 21
_diffrn_reflns_limit_k_min -20
_diffrn_reflns_limit_l_max 13
_diffrn_reflns_limit_l_min -13
_diffrn_reflns_number 15582
_diffrn_reflns_point_group_measured_fraction_full 0.973
_diffrn_reflns_point_group_measured_fraction_max 0.959
_diffrn_reflns_theta_full 67.684
_diffrn_reflns_theta_max 68.599
_diffrn_reflns_theta_min 4.556
_exptl_absorpt_coefficient_mu 19.730
_exptl_absorpt_correction_T_max 0.336
_exptl_absorpt_correction_T_min 0.051
_exptl_absorpt_correction_type numerical
_exptl_absorpt_process_details
;
 SADABS 2016/2: Krause, L., Herbst-Irmer, R., Sheldrick G.M. & Stalke D.,
 J. Appl. Cryst. 48 (2015) 3-10
;
_exptl_crystal_colour colourless
_exptl_crystal_density_diffrn 2.091
_exptl_crystal_description parallelepiped
_exptl_crystal_F_000 1008
_exptl_crystal_size_max 0.615
_exptl_crystal_size_mid 0.221
_exptl_crystal_size_min 0.142
_refine_diff_density_max 1.093
_refine_diff_density_min -0.563
_refine_diff_density_rms 0.105
_refine_ls_extinction_coef 0.00029(2)
_refine_ls_extinction_expression Fc^*^=kFc[1+0.001xFc^2^\l^3^/sin(2\q)]^-1/4^
_refine_ls_extinction_method 'SHELXL-2016/6 (Sheldrick 2016)'
_refine_ls_goodness_of_fit_ref 1.212
_refine_ls_hydrogen_treatment mixed
_refine_ls_matrix_type full
_refine_ls_number_parameters 196
_refine_ls_number_reflns 2967
_refine_ls_number_restraints 0
_refine_ls_restrained_S_all 1.212
_refine_ls_R_factor_all 0.0222
_refine_ls_R_factor_gt 0.0215
_refine_ls_shift/su_max 0.002
_refine_ls_shift/su_mean 0.000
_refine_ls_structure_factor_coef Fsqd
_refine_ls_weighting_details 'w=1/[\s^2^(Fo^2^)+(0.0162P)^2^+4.2062P] where P=(Fo^2^+2Fc^2^)/3'
_refine_ls_weighting_scheme calc
_refine_ls_wR_factor_gt 0.0494
_refine_ls_wR_factor_ref 0.0497
_reflns_Friedel_coverage 0.000
_reflns_number_gt 2915
_reflns_number_total 2967
_reflns_threshold_expression 'I > 2\s(I)'
_cod_data_source_file ao0c00360_si_004.cif
_cod_data_source_block 180421RAL_ONANI_PC_BA_Pt_100K_0m_a
_cod_depositor_comments
;Adding full bibliography for 4517784--4517786.cif.

 Adding full bibliography for 4517784--4517786.cif.
;
_cod_original_sg_symbol_H-M 'P 21/c'
_cod_database_code 4517786
_shelx_shelxl_version_number 2016/6
_shelx_space_group_comment
;
The symmetry employed for this shelxl refinement is uniquely defined
by the following loop, which should always be used as a source of
symmetry information in preference to the above space-group names.
They are only intended as comments.
;
_shelx_estimated_absorpt_t_min 0.029
_shelx_estimated_absorpt_t_max 0.166

loop_
_space_group_symop_operation_xyz
'x, y, z'
'-x, y+1/2, -z+1/2'
'-x, -y, -z'
'x, -y-1/2, z-1/2'

loop_
_atom_site_label
_atom_site_type_symbol
_atom_site_fract_x
_atom_site_fract_y
_atom_site_fract_z
_atom_site_U_iso_or_equiv
_atom_site_adp_type
_atom_site_occupancy
_atom_site_site_symmetry_order
_atom_site_calc_flag
_atom_site_refinement_flags_posn
_atom_site_refinement_flags_adp
_atom_site_refinement_flags_occupancy
_atom_site_disorder_assembly
_atom_site_disorder_group
Pt1 Pt 0.60462(2) 0.62587(2) 0.59978(2) 0.01248(7) Uani 1 1 d . . . . .
S1 S 0.82095(11) 0.58432(5) 0.70961(8) 0.01555(18) Uani 1 1 d . . . . .
Cl1 Cl 0.36858(11) 0.66611(5) 0.49151(8) 0.0237(2) Uani 1 1 d . . . . .
Cl2 Cl 0.68782(13) 0.55902(5) 0.44443(8) 0.0245(2) Uani 1 1 d . . . . .
O1 O 0.8335(3) 0.60664(15) 0.8321(2) 0.0194(6) Uani 1 1 d . . . . .
N1 N 0.5343(4) 0.69230(17) 0.7278(3) 0.0148(6) Uani 1 1 d . . . . .
N2 N 0.3966(4) 0.53885(17) 0.7833(3) 0.0156(6) Uani 1 1 d . . . . .
H1N H 0.440(5) 0.536(2) 0.717(4) 0.019 Uiso 1 1 d . U . . .
C1 C 0.4593(4) 0.6739(2) 0.8178(3) 0.0160(8) Uani 1 1 d . . . . .
H1 H 0.440453 0.712892 0.870510 0.019 Uiso 1 1 calc R U . . .
C7 C 0.7512(4) 0.78605(19) 0.6983(3) 0.0142(7) Uani 1 1 d . . . . .
C12 C 0.8097(5) 0.8054(2) 0.5924(3) 0.0159(7) Uani 1 1 d . . . . .
H12 H 0.733930 0.809821 0.525769 0.019 Uiso 1 1 calc R U . . .
C11 C 0.9773(5) 0.8183(2) 0.5825(4) 0.0216(8) Uani 1 1 d . . . . .
H11 H 1.016016 0.831790 0.509654 0.026 Uiso 1 1 calc R U . . .
C10 C 1.0882(5) 0.8113(2) 0.6798(4) 0.0223(8) Uani 1 1 d . . . . .
H10 H 1.203558 0.818790 0.673102 0.027 Uiso 1 1 calc R U . . .
C8 C 0.8641(5) 0.7812(2) 0.7963(3) 0.0184(8) Uani 1 1 d . . . . .
H8 H 0.825254 0.769476 0.869888 0.022 Uiso 1 1 calc R U . . .
C6 C 0.5695(5) 0.7719(2) 0.7107(4) 0.0180(8) Uani 1 1 d . . . . .
H6A H 0.533720 0.800303 0.777798 0.022 Uiso 1 1 calc R U . . .
H6B H 0.504382 0.789649 0.640062 0.022 Uiso 1 1 calc R U . . .
C5 C 0.3216(5) 0.4841(2) 0.8409(3) 0.0194(8) Uani 1 1 d . . . . .
H5 H 0.302206 0.435140 0.812962 0.023 Uiso 1 1 calc R U . . .
C3 C 0.3267(5) 0.5853(2) 0.9500(3) 0.0197(8) Uani 1 1 d . . . . .
H3 H 0.311320 0.618547 1.012188 0.024 Uiso 1 1 calc R U . . .
C2 C 0.4003(4) 0.6026(2) 0.8491(3) 0.0146(7) Uani 1 1 d . . . . .
C4 C 0.2784(5) 0.5107(2) 0.9458(3) 0.0225(8) Uani 1 1 d . . . . .
H4 H 0.226242 0.484012 1.003921 0.027 Uiso 1 1 calc R U . . .
C13 C 1.0084(5) 0.6078(2) 0.6461(4) 0.0241(9) Uani 1 1 d . . . . .
H13A H 1.023866 0.661617 0.648820 0.036 Uiso 1 1 calc R U . . .
H13B H 1.002244 0.591092 0.565135 0.036 Uiso 1 1 calc R U . . .
H13C H 1.102420 0.583690 0.689554 0.036 Uiso 1 1 calc R U . . .
C9 C 1.0307(5) 0.7934(2) 0.7867(4) 0.0231(9) Uani 1 1 d . . . . .
H9 H 1.106551 0.789493 0.853343 0.028 Uiso 1 1 calc R U . . .
C14 C 0.8259(5) 0.4860(2) 0.7043(4) 0.0277(9) Uani 1 1 d . . . . .
H14A H 0.929068 0.468170 0.745006 0.041 Uiso 1 1 calc R U . . .
H14B H 0.820829 0.469760 0.623102 0.041 Uiso 1 1 calc R U . . .
H14C H 0.730628 0.466009 0.741917 0.041 Uiso 1 1 calc R U . . .

loop_
_atom_site_aniso_label
_atom_site_aniso_U_11
_atom_site_aniso_U_22
_atom_site_aniso_U_33
_atom_site_aniso_U_23
_atom_site_aniso_U_13
_atom_site_aniso_U_12
Pt1 0.01547(10) 0.01119(10) 0.01072(10) 0.00032(5) 0.00064(6) -0.00222(5)
S1 0.0167(4) 0.0125(4) 0.0173(5) -0.0006(3) 0.0002(3) 0.0013(3)
Cl1 0.0215(4) 0.0247(5) 0.0234(5) 0.0088(4) -0.0079(4) -0.0045(4)
Cl2 0.0360(5) 0.0222(5) 0.0163(5) -0.0074(4) 0.0092(4) -0.0084(4)
O1 0.0230(13) 0.0199(14) 0.0145(14) 0.0025(11) -0.0038(11) 0.0018(11)
N1 0.0117(13) 0.0141(16) 0.0188(16) 0.0005(12) 0.0026(12) 0.0002(12)
N2 0.0193(15) 0.0148(16) 0.0132(16) 0.0020(12) 0.0049(13) -0.0015(13)
C1 0.0146(17) 0.0138(19) 0.019(2) -0.0022(15) -0.0002(15) 0.0019(14)
C7 0.0181(17) 0.0058(16) 0.0184(19) -0.0033(13) -0.0004(14) -0.0001(14)
C12 0.0201(18) 0.0141(18) 0.0130(18) -0.0001(14) -0.0033(14) 0.0019(15)
C11 0.025(2) 0.019(2) 0.022(2) 0.0012(16) 0.0054(16) -0.0028(16)
C10 0.0174(18) 0.021(2) 0.028(2) 0.0002(17) 0.0026(16) -0.0038(16)
C8 0.029(2) 0.0137(18) 0.0121(18) -0.0002(14) -0.0007(15) -0.0033(16)
C6 0.0187(18) 0.0102(18) 0.025(2) 0.0021(15) 0.0027(15) -0.0003(14)
C5 0.0239(19) 0.0129(19) 0.021(2) 0.0029(15) -0.0002(16) -0.0040(15)
C3 0.0218(18) 0.022(2) 0.0154(19) -0.0014(15) 0.0044(15) -0.0005(16)
C2 0.0153(17) 0.0140(18) 0.0146(19) -0.0015(14) 0.0009(14) -0.0003(14)
C4 0.027(2) 0.024(2) 0.017(2) 0.0043(16) 0.0039(16) -0.0021(17)
C13 0.0191(19) 0.022(2) 0.032(2) -0.0019(18) 0.0068(17) 0.0011(16)
C9 0.026(2) 0.021(2) 0.021(2) 0.0002(16) -0.0080(16) -0.0055(17)
C14 0.030(2) 0.015(2) 0.037(3) 0.0024(18) -0.0021(19) 0.0038(17)

loop_
_atom_type_symbol
_atom_type_description
_atom_type_scat_dispersion_real
_atom_type_scat_dispersion_imag
_atom_type_scat_source
C C 0.0181 0.0091 'International Tables Vol C Tables 4.2.6.8 and 6.1.1.4'
H H 0.0000 0.0000 'International Tables Vol C Tables 4.2.6.8 and 6.1.1.4'
Cl Cl 0.3639 0.7018 'International Tables Vol C Tables 4.2.6.8 and 6.1.1.4'
N N 0.0311 0.0180 'International Tables Vol C Tables 4.2.6.8 and 6.1.1.4'
O O 0.0492 0.0322 'International Tables Vol C Tables 4.2.6.8 and 6.1.1.4'
Pt Pt -4.5932 6.9264 'International Tables Vol C Tables 4.2.6.8 and 6.1.1.4'
S S 0.3331 0.5567 'International Tables Vol C Tables 4.2.6.8 and 6.1.1.4'

loop_
_geom_angle_atom_site_label_1
_geom_angle_atom_site_label_2
_geom_angle_atom_site_label_3
_geom_angle
_geom_angle_site_symmetry_1
_geom_angle_site_symmetry_3
_geom_angle_publ_flag
N1 Pt1 S1 92.03(9) . . ?
N1 Pt1 Cl2 175.11(9) . . ?
S1 Pt1 Cl2 90.26(4) . . ?
N1 Pt1 Cl1 86.75(9) . . ?
S1 Pt1 Cl1 176.84(3) . . ?
Cl2 Pt1 Cl1 91.18(4) . . ?
O1 S1 C14 107.94(19) . . ?
O1 S1 C13 109.30(19) . . ?
C14 S1 C13 101.7(2) . . ?
O1 S1 Pt1 117.01(11) . . ?
C14 S1 Pt1 109.77(15) . . ?
C13 S1 Pt1 110.05(15) . . ?
C1 N1 C6 117.8(3) . . ?
C1 N1 Pt1 127.8(3) . . ?
C6 N1 Pt1 114.4(2) . . ?
C5 N2 C2 109.4(3) . . ?
C5 N2 H1N 127(3) . . ?
C2 N2 H1N 123(3) . . ?
N1 C1 C2 128.6(4) . . ?
N1 C1 H1 115.7 . . ?
C2 C1 H1 115.7 . . ?
C12 C7 C8 118.9(3) . . ?
C12 C7 C6 121.6(3) . . ?
C8 C7 C6 119.5(3) . . ?
C11 C12 C7 120.9(3) . . ?
C11 C12 H12 119.6 . . ?
C7 C12 H12 119.6 . . ?
C12 C11 C10 119.6(4) . . ?
C12 C11 H11 120.2 . . ?
C10 C11 H11 120.2 . . ?
C9 C10 C11 120.1(4) . . ?
C9 C10 H10 120.0 . . ?
C11 C10 H10 120.0 . . ?
C9 C8 C7 120.4(4) . . ?
C9 C8 H8 119.8 . . ?
C7 C8 H8 119.8 . . ?
N1 C6 C7 112.1(3) . . ?
N1 C6 H6A 109.2 . . ?
C7 C6 H6A 109.2 . . ?
N1 C6 H6B 109.2 . . ?
C7 C6 H6B 109.2 . . ?
H6A C6 H6B 107.9 . . ?
N2 C5 C4 109.1(3) . . ?
N2 C5 H5 125.5 . . ?
C4 C5 H5 125.5 . . ?
C2 C3 C4 108.8(3) . . ?
C2 C3 H3 125.6 . . ?
C4 C3 H3 125.6 . . ?
N2 C2 C3 106.4(3) . . ?
N2 C2 C1 127.5(3) . . ?
C3 C2 C1 126.1(4) . . ?
C5 C4 C3 106.3(3) . . ?
C5 C4 H4 126.9 . . ?
C3 C4 H4 126.9 . . ?
S1 C13 H13A 109.5 . . ?
S1 C13 H13B 109.5 . . ?
H13A C13 H13B 109.5 . . ?
S1 C13 H13C 109.5 . . ?
H13A C13 H13C 109.5 . . ?
H13B C13 H13C 109.5 . . ?
C8 C9 C10 120.2(4) . . ?
C8 C9 H9 119.9 . . ?
C10 C9 H9 119.9 . . ?
S1 C14 H14A 109.5 . . ?
S1 C14 H14B 109.5 . . ?
H14A C14 H14B 109.5 . . ?
S1 C14 H14C 109.5 . . ?
H14A C14 H14C 109.5 . . ?
H14B C14 H14C 109.5 . . ?

loop_
_geom_bond_atom_site_label_1
_geom_bond_atom_site_label_2
_geom_bond_distance
_geom_bond_site_symmetry_2
_geom_bond_publ_flag
Pt1 N1 2.017(3) . ?
Pt1 S1 2.2120(9) . ?
Pt1 Cl2 2.3020(9) . ?
Pt1 Cl1 2.3171(9) . ?
S1 O1 1.466(3) . ?
S1 C14 1.777(4) . ?
S1 C13 1.781(4) . ?
N1 C1 1.283(5) . ?
N1 C6 1.482(5) . ?
N2 C5 1.359(5) . ?
N2 C2 1.378(5) . ?
N2 H1N 0.87(5) . ?
C1 C2 1.429(5) . ?
C1 H1 0.9500 . ?
C7 C12 1.386(5) . ?
C7 C8 1.402(5) . ?
C7 C6 1.506(5) . ?
C12 C11 1.386(5) . ?
C12 H12 0.9500 . ?
C11 C10 1.389(6) . ?
C11 H11 0.9500 . ?
C10 C9 1.388(6) . ?
C10 H10 0.9500 . ?
C8 C9 1.375(6) . ?
C8 H8 0.9500 . ?
C6 H6A 0.9900 . ?
C6 H6B 0.9900 . ?
C5 C4 1.371(6) . ?
C5 H5 0.9500 . ?
C3 C2 1.382(5) . ?
C3 C4 1.403(6) . ?
C3 H3 0.9500 . ?
C4 H4 0.9500 . ?
C13 H13A 0.9800 . ?
C13 H13B 0.9800 . ?
C13 H13C 0.9800 . ?
C9 H9 0.9500 . ?
C14 H14A 0.9800 . ?
C14 H14B 0.9800 . ?
C14 H14C 0.9800 . ?
